data_2213955
loop_
_publ_author_name
'Hansen, Lars Kr.'
'Perlovich, German L.'
'Schaper, Klaus-J\"urgen'
'Bauer-Brandl, Annette'

_publ_section_title
;
 Pyridine-3-carbaldehyde 2-pyridylhydrazone
;
_journal_coeditor_code SG2161
_journal_issue 6
_journal_name_full 'Acta Crystallographica Section E'
_journal_page_first o3042
_journal_page_last o3042
_journal_paper_doi 10.1107/S1600536807023203
_journal_volume 63
_journal_year 2007
_chemical_formula_iupac 'C11 H10 N4'
_chemical_formula_moiety 'C11 H10 N4'
_chemical_formula_sum 'C11 H10 N4'
_chemical_formula_weight 198.23
_chemical_melting_point 449
_chemical_name_systematic
;
Pyridine-3-carbaldehyde 2-pyridylhydrazone
;
_space_group_IT_number 14
_symmetry_cell_setting monoclinic
_symmetry_space_group_name_Hall '-P 2yn'
_symmetry_space_group_name_H-M 'P 1 21/n 1'
_cell_angle_alpha 90.0000
_cell_angle_beta 94.304(8)
_cell_angle_gamma 90.0000
_cell_formula_units_Z 4
_cell_length_a 10.896(5)
_cell_length_b 4.0270(17)
_cell_length_c 22.710(9)
_cell_measurement_reflns_used 1851
_cell_measurement_temperature 293.1
_cell_measurement_theta_max 30.0
_cell_measurement_theta_min 3.2
_cell_volume 993.7(7)
_computing_cell_refinement CrystalClear
_computing_data_collection
;
CrystalClear (Molecular Structure Corporation & Rigaku, 2005)
;
_computing_data_reduction
;
CrystalStructure (Molecular Structure Corporation & Rigaku, 2005)
;
_computing_publication_material CrystalStructure
_computing_structure_refinement 'CRYSTALS (Watkin <i>et al.</i>,  1996)'
_computing_structure_solution 'SIR88 (Burla <i>et al.</i>,  1989 Reference OK?)'
_diffrn_detector_area_resol_mean 7.31
_diffrn_measured_fraction_theta_full 0.996
_diffrn_measured_fraction_theta_max 0.881
_diffrn_measurement_device_type 'Rigaku Saturn'
_diffrn_measurement_method \w
_diffrn_radiation_type 'Mo K\a'
_diffrn_radiation_wavelength 0.71070
_diffrn_reflns_av_R_equivalents 0.037
_diffrn_reflns_limit_h_max 14
_diffrn_reflns_limit_h_min -14
_diffrn_reflns_limit_k_max 5
_diffrn_reflns_limit_k_min -3
_diffrn_reflns_limit_l_max 31
_diffrn_reflns_limit_l_min -32
_diffrn_reflns_number 9025
_diffrn_reflns_theta_full 27.50
_diffrn_reflns_theta_max 30.43
_exptl_absorpt_coefficient_mu 0.085
_exptl_absorpt_correction_T_max 0.992
_exptl_absorpt_correction_T_min 0.892
_exptl_absorpt_correction_type multi-scan
_exptl_absorpt_process_details 'Jacobson (1998)'
_exptl_crystal_colour colorless
_exptl_crystal_density_diffrn 1.325
_exptl_crystal_density_method 'not measured'
_exptl_crystal_description prism
_exptl_crystal_F_000 416.00
_exptl_crystal_size_max 0.40
_exptl_crystal_size_mid 0.30
_exptl_crystal_size_min 0.10
_refine_diff_density_max 0.66
_refine_diff_density_min -0.52
_refine_ls_extinction_coef 4E1(2)
_refine_ls_extinction_method 'Larson (1970) Crystallographic Computing eq. 22'
_refine_ls_goodness_of_fit_ref 0.967
_refine_ls_hydrogen_treatment refall
_refine_ls_number_parameters 177
_refine_ls_number_reflns 3614
_refine_ls_R_factor_gt 0.0453
_refine_ls_shift/su_max 0.0058
_refine_ls_structure_factor_coef F
_refine_ls_weighting_details
;
Chebychev polynomial with 3 parameters (Carruthers & Watkin, 1979)
  88.1628    106.9210    44.1569
;
_refine_ls_weighting_scheme calc
_refine_ls_wR_factor_ref 0.0475
_reflns_number_gt 2273
_reflns_number_total 3614
_reflns_threshold_expression F^2^>2\s(F^2^)
_cod_data_source_file sg2161.cif
_cod_data_source_block I
_cod_original_cell_volume 993.6(7)
_cod_database_code 2213955
_cod_database_fobs_code 2213955

loop_
_symmetry_equiv_pos_site_id
_symmetry_equiv_pos_as_xyz
1 +x,+y,+z
2 1/2-x,1/2+y,1/2-z
3 -x,-y,-z
4 1/2+x,1/2-y,1/2+z

loop_
_atom_site_type_symbol
_atom_site_label
_atom_site_fract_x
_atom_site_fract_y
_atom_site_fract_z
_atom_site_U_iso_or_equiv
_atom_site_adp_type
_atom_site_calc_flag
_atom_site_occupancy
N N1 0.58600(12) 0.1829(3) 0.62487(5) 0.0552(4) Uani d 1.00
N N2 0.57422(12) 0.2776(3) 0.56706(5) 0.0583(4) Uani d 1.00
N N3 0.64083(11) 0.2790(3) 0.47412(5) 0.0573(4) Uani d 1.00
N N4 0.39775(16) 0.1814(4) 0.80823(6) 0.0817(6) Uani d 1.00
C C1 0.49701(17) 0.2595(4) 0.65614(6) 0.0565(5) Uani d 1.00
C C2 0.50216(14) 0.1730(4) 0.71847(6) 0.0508(5) Uani d 1.00
C C3 0.60286(18) 0.0237(4) 0.74843(6) 0.0572(5) Uani d 1.00
C C4 0.6002(2) -0.0391(4) 0.80754(8) 0.0679(6) Uani d 1.00
C C5 0.4975(2) 0.0415(5) 0.83536(9) 0.0752(7) Uani d 1.00
C C6 0.40282(18) 0.2461(5) 0.75060(8) 0.0685(6) Uani d 1.00
C C7 0.66146(14) 0.1757(4) 0.53006(6) 0.0501(5) Uani d 1.00
C C8 0.76185(16) -0.0184(4) 0.54956(8) 0.0579(5) Uani d 1.00
C C9 0.84375(19) -0.1077(4) 0.50947(9) 0.0680(6) Uani d 1.00
C C10 0.82507(18) -0.0028(4) 0.45175(8) 0.0669(6) Uani d 1.00
C C11 0.72443(17) 0.1861(4) 0.43666(8) 0.0614(6) Uani d 1.00
H H1 0.4229(13) 0.386(3) 0.6392(5) 0.059(4) Uiso c 1.00
H H2 0.4999(17) 0.419(4) 0.5523(7) 0.101(6) Uiso c 1.00
H H3 0.6766(12) -0.036(3) 0.7269(5) 0.058(4) Uiso c 1.00
H H4 0.6726(14) -0.133(4) 0.8288(6) 0.075(5) Uiso c 1.00
H H5 0.4973(14) 0.002(4) 0.8809(7) 0.092(5) Uiso c 1.00
H H6 0.3308(14) 0.349(3) 0.7279(6) 0.078(5) Uiso c 1.00
H H8 0.7715(12) -0.100(3) 0.5907(6) 0.061(4) Uiso c 1.00
H H9 0.9192(14) -0.251(4) 0.5233(6) 0.078(5) Uiso c 1.00
H H10 0.8840(13) -0.067(3) 0.4231(6) 0.069(4) Uiso c 1.00
H H11 0.7058(13) 0.271(3) 0.3930(6) 0.071(4) Uiso c 1.00

loop_
_atom_site_aniso_label
_atom_site_aniso_U_11
_atom_site_aniso_U_22
_atom_site_aniso_U_33
_atom_site_aniso_U_12
_atom_site_aniso_U_13
_atom_site_aniso_U_23
N1 0.0598(9) 0.0669(10) 0.0390(7) -0.0061(7) 0.0043(6) 0.0036(6)
N2 0.0522(9) 0.0841(11) 0.0390(7) 0.0041(8) 0.0049(7) 0.0107(7)
N3 0.0558(8) 0.0752(10) 0.0411(7) -0.0023(7) 0.0056(6) 0.0025(7)
N4 0.0849(12) 0.1059(13) 0.0575(10) -0.0055(10) 0.0267(9) 0.0024(9)
C1 0.0503(11) 0.0746(14) 0.0447(10) 0.0025(10) 0.0046(8) 0.0070(9)
C2 0.0500(10) 0.0583(11) 0.0445(8) -0.0014(8) 0.0070(8) 0.0002(8)
C3 0.0602(11) 0.0648(12) 0.0472(10) -0.0018(10) 0.0072(9) 0.0035(9)
C4 0.0756(14) 0.0746(13) 0.0529(12) -0.0008(11) -0.0003(11) 0.0077(10)
C5 0.0966(17) 0.0823(15) 0.0478(11) -0.0209(13) 0.0121(12) 0.0046(11)
C6 0.0600(12) 0.0914(16) 0.0552(11) 0.0032(11) 0.0129(10) 0.0052(11)
C7 0.0486(10) 0.0576(11) 0.0445(9) -0.0085(9) 0.0056(8) -0.0009(8)
C8 0.0608(12) 0.0626(12) 0.0499(10) -0.0022(9) 0.0026(9) 0.0042(10)
C9 0.0669(13) 0.0690(14) 0.0688(13) 0.0071(10) 0.0104(10) 0.0033(10)
C10 0.0723(14) 0.0683(13) 0.0626(11) 0.0054(11) 0.0224(10) -0.0035(10)
C11 0.0668(12) 0.0700(13) 0.0483(10) -0.0022(10) 0.0107(9) -0.0009(9)

loop_
_atom_type_symbol
_atom_type_description
_atom_type_scat_dispersion_real
_atom_type_scat_dispersion_imag
_atom_type_scat_source
N N 0.006 0.003
;
International Tables for Crystallography
(1992, Vol. C, Tables 4.2.6.8 and 6.1.1.4)
;
C C 0.003 0.002
;
International Tables for Crystallography
(1992, Vol. C, Tables 4.2.6.8 and 6.1.1.4)
;
H H 0.000 0.000
;
International Tables for Crystallography
(1992, Vol. C, Table 6.1.1.4)
;

loop_
_geom_angle_atom_site_label_1
_geom_angle_atom_site_label_2
_geom_angle_atom_site_label_3
_geom_angle
N2 N1 C1 116.45(13)
N1 N2 C7 118.97(13)
C7 N3 C11 116.11(13)
C5 N4 C6 116.20(18)
N1 C1 C2 120.39(15)
C1 C2 C3 123.61(15)
C1 C2 C6 119.24(15)
C3 C2 C6 117.15(15)
C2 C3 C4 119.20(17)
C3 C4 C5 119.28(19)
N4 C5 C4 123.69(18)
N4 C6 C2 124.47(17)
N2 C7 N3 114.31(13)
N2 C7 C8 122.40(14)
N3 C7 C8 123.29(15)
C7 C8 C9 118.19(16)
C8 C9 C10 119.65(18)
C9 C10 C11 118.10(18)
N3 C11 C10 124.66(16)
N1 N2 H2 119.0(9)
C7 N2 H2 122.0(9)
N1 C1 H1 122.0(8)
C2 C1 H1 117.6(8)
C2 C3 H3 120.0(7)
C4 C3 H3 120.8(7)
C3 C4 H4 118.9(9)
C5 C4 H4 121.8(9)
N4 C5 H5 117.3(8)
C4 C5 H5 119.0(8)
N4 C6 H6 119.8(9)
C2 C6 H6 115.7(9)
C7 C8 H8 120.8(8)
C9 C8 H8 120.9(8)
C8 C9 H9 119.2(8)
C10 C9 H9 121.1(8)
C9 C10 H10 119.5(8)
C11 C10 H10 122.4(8)
N3 C11 H11 114.5(8)
C10 C11 H11 120.9(8)

loop_
_geom_bond_atom_site_label_1
_geom_bond_atom_site_label_2
_geom_bond_distance
N1 N2 1.3640(16)
N1 C1 1.282(2)
N2 C7 1.378(2)
N3 C7 1.3396(19)
N3 C11 1.345(2)
N4 C5 1.334(2)
N4 C6 1.340(2)
C1 C2 1.455(2)
C2 C3 1.384(2)
C2 C6 1.382(2)
C3 C4 1.368(2)
C4 C5 1.364(3)
C7 C8 1.390(2)
C8 C9 1.370(2)
C9 C10 1.378(2)
C10 C11 1.357(2)
N2 H2 1.026(18)
C1 H1 1.007(14)
C3 H3 1.001(14)
C4 H4 0.971(15)
C5 H5 1.048(17)
C6 H6 0.996(15)
C8 H8 0.988(14)
C9 H9 1.034(16)
C10 H10 0.981(15)
C11 H11 1.054(14)

loop_
_geom_hbond_atom_site_label_D
_geom_hbond_atom_site_label_H
_geom_hbond_atom_site_label_A
_geom_hbond_site_symmetry_A
_geom_hbond_distance_DH
_geom_hbond_distance_HA
_geom_hbond_distance_DA
_geom_hbond_angle_DHA
_geom_hbond_publ_flag
N2 H2 N3 3_666 1.026(18) 2.012(18) 3.0371(18) 176.5(13) y

loop_
_geom_torsion_atom_site_label_1
_geom_torsion_atom_site_label_2
_geom_torsion_atom_site_label_3
_geom_torsion_atom_site_label_4
_geom_torsion
N2 N1 C1 C2 -179.10(14)
C1 N1 N2 C7 -174.09(15)
N1 N2 C7 N3 179.33(13)
N1 N2 C7 C8 -0.5(2)
C7 N3 C11 C10 0.5(2)
C11 N3 C7 N2 179.64(14)
C11 N3 C7 C8 -0.5(2)
C5 N4 C6 C2 1.1(2)
C6 N4 C5 C4 -0.8(3)
N1 C1 C2 C3 3.7(2)
N1 C1 C2 C6 -177.31(16)
C1 C2 C3 C4 178.10(17)
C1 C2 C6 N4 -179.27(17)
C3 C2 C6 N4 -0.2(2)
C6 C2 C3 C4 -1.0(2)
C2 C3 C4 C5 1.2(2)
C3 C4 C5 N4 -0.2(3)
N2 C7 C8 C9 179.95(14)
N3 C7 C8 C9 0.1(2)
C7 C8 C9 C10 0.4(2)
C8 C9 C10 C11 -0.4(2)
C9 C10 C11 N3 -0.1(2)

loop_
_cod_related_entry_id
_cod_related_entry_database
_cod_related_entry_code
1 ChemSpider 4508678
